data_2012697
loop_
_publ_author_name
'Bakir, Mohammed'
'Orville Green'

_publ_section_title
;
 Di-2-pyridyl ketone <i>p</i>-aminobenzoylhydrazone hydrate
;
_journal_issue 5
_journal_name_full 'Acta Crystallographica Section C'
_journal_page_first o263
_journal_page_last o265
_journal_paper_doi 10.1107/S0108270102004511
_journal_volume 58
_journal_year 2002
_chemical_formula_moiety 'C18 H15 N5 O , H2 O'
_chemical_formula_sum 'C18 H17 N5 O2'
_chemical_formula_weight 335.37
_chemical_melting_point 400
_chemical_name_common 'Di-2-pyridyl ketone p-aminobenzoylhydrazone hydrate'
_chemical_name_systematic
;
4-Amino-2'-(di-2-pyridylmethylene)benzohydrazide hydrate
;
_space_group_IT_number 2
_symmetry_cell_setting triclinic
_symmetry_space_group_name_Hall '-P 1'
_symmetry_space_group_name_H-M 'P -1'
_atom_sites_solution_hydrogens geom
_atom_sites_solution_primary direct
_atom_sites_solution_secondary difmap
_audit_creation_method SHELXL97
_cell_angle_alpha 91.083(9)
_cell_angle_beta 109.199(5)
_cell_angle_gamma 109.571(10)
_cell_formula_units_Z 2
_cell_length_a 8.6648(10)
_cell_length_b 9.9630(16)
_cell_length_c 11.1996(11)
_cell_measurement_reflns_used 46
_cell_measurement_temperature 298(2)
_cell_measurement_theta_max 12.44
_cell_measurement_theta_min 3.90
_cell_volume 851.2(2)
_computing_cell_refinement XSCANS
_computing_data_collection 'XSCANS (Bruker, 1996)'
_computing_data_reduction 'SHELXTL (Bruker, 1997)'
_computing_molecular_graphics SHELXTL
_computing_publication_material SHELXTL
_computing_structure_refinement 'SHELXL97 (Sheldrick, 1997)'
_computing_structure_solution 'SHELXS97 (Sheldrick, 1997)'
_diffrn_ambient_temperature 298(2)
_diffrn_measured_fraction_theta_full 0.987
_diffrn_measured_fraction_theta_max 0.987
_diffrn_measurement_device_type 'Bruker P4'
_diffrn_measurement_method '2\q/\w scans'
_diffrn_radiation_monochromator graphite
_diffrn_radiation_source 'fine-focus sealed tube'
_diffrn_radiation_type MoK\a
_diffrn_radiation_wavelength 0.71073
_diffrn_reflns_av_R_equivalents 0.029
_diffrn_reflns_av_sigmaI/netI 0.077
_diffrn_reflns_limit_h_max 13
_diffrn_reflns_limit_h_min -1
_diffrn_reflns_limit_k_max 14
_diffrn_reflns_limit_k_min -14
_diffrn_reflns_limit_l_max 16
_diffrn_reflns_limit_l_min -16
_diffrn_reflns_number 7103
_diffrn_reflns_theta_full 32.50
_diffrn_reflns_theta_max 32.50
_diffrn_reflns_theta_min 1.95
_diffrn_standards_decay_% 0
_diffrn_standards_interval_count 97
_diffrn_standards_number 3
_exptl_absorpt_coefficient_mu 0.089
_exptl_absorpt_correction_T_max 0.991
_exptl_absorpt_correction_T_min 0.957
_exptl_absorpt_correction_type empirical
_exptl_absorpt_process_details 'via \y-scans (XSCANS; Bruker, 1996)'
_exptl_crystal_colour yellow-brown
_exptl_crystal_density_diffrn 1.308
_exptl_crystal_density_meas ?
_exptl_crystal_density_method 'not measured'
_exptl_crystal_description octahedral
_exptl_crystal_F_000 352
_exptl_crystal_size_max 0.40
_exptl_crystal_size_mid 0.25
_exptl_crystal_size_min 0.10
_refine_diff_density_max 0.19
_refine_diff_density_min -0.18
_refine_ls_extinction_coef 0.0156(15)
_refine_ls_extinction_expression Fc^*^=kFc[1+0.001xFc^2^\l^3^/sin(2\q)]^-1/4^
_refine_ls_extinction_method 'SHELXL97 (Sheldrick, 1997)'
_refine_ls_goodness_of_fit_ref 0.947
_refine_ls_hydrogen_treatment mixed
_refine_ls_matrix_type full
_refine_ls_number_parameters 235
_refine_ls_number_reflns 6067
_refine_ls_number_restraints 0
_refine_ls_restrained_S_all 0.947
_refine_ls_R_factor_all 0.172
_refine_ls_R_factor_gt 0.050
_refine_ls_shift/su_max <0.001
_refine_ls_shift/su_mean 0.000
_refine_ls_structure_factor_coef Fsqd
_refine_ls_weighting_details 'calc w = 1/[\s^2^(Fo^2^)+(0.02P)^2^] where P=(Fo^2^+2Fc^2^)/3'
_refine_ls_weighting_scheme calc
_refine_ls_wR_factor_gt 0.094
_refine_ls_wR_factor_ref 0.124
_reflns_number_gt 1820
_reflns_number_total 6067
_reflns_threshold_expression I>2\s(I)
_cod_data_source_file gd1194.cif
_cod_data_source_block I
_cod_depositor_comments
;
The following automatic conversions were performed:
'_symmetry_cell_setting' value 'Triclinic' changed to 'triclinic'
according to '/home/saulius/struct/CIF-dictionaries/cif_core.dic'
dictionary named 'cif_core.dic' version 2.4.1 from 2010-06-29.

Automatic conversion script
Id: cif_fix_enum 1527 2010-12-29 10:47:43Z saulius 

The following automatic conversions were performed:

'_symmetry_cell_setting' value 'Triclinic' changed to 'triclinic'
according to /home/saulius/struct/CIF-dictionaries/cif_core.dic
dictionary named 'cif_core.dic' version 2.4.1 from 2010-06-29.

Automatic conversion script
Id: cif_fix_values 1715 2011-07-08 13:25:40Z adriana 

The following automatic conversions were performed:

'_exptl_crystal_density_meas' value 'not measured' was changed to '?'
- the value is perceived as not measured.

Automatic conversion script
Id: cif_fix_values 3008 2015-01-20 13:52:24Z robertas 
;
_cod_original_cell_volume 851.21(19)
_cod_original_sg_symbol_H-M P-1
_cod_database_code 2012697
_cod_database_fobs_code 2012697

loop_
_symmetry_equiv_pos_as_xyz
'x, y, z'
'-x, -y, -z'

loop_
_atom_site_label
_atom_site_fract_x
_atom_site_fract_y
_atom_site_fract_z
_atom_site_U_iso_or_equiv
_atom_site_adp_type
_atom_site_calc_flag
_atom_site_refinement_flags
_atom_site_occupancy
_atom_site_disorder_assembly
_atom_site_disorder_group
_atom_site_type_symbol
N1 0.5842(2) 0.30151(16) 0.32922(14) 0.0743(5) Uani d . 1 . . N
C11 0.4877(3) 0.1993(2) 0.3790(2) 0.0963(9) Uani d . 1 . . C
H11A 0.4935 0.2220 0.4617 0.116 Uiso calc R 1 . . H
C12 0.3817(3) 0.0645(2) 0.3159(2) 0.0887(8) Uani d . 1 . . C
H12A 0.3155 -0.0020 0.3539 0.106 Uiso calc R 1 . . H
C13 0.3755(3) 0.0300(2) 0.19650(19) 0.0810(7) Uani d . 1 . . C
H13A 0.3052 -0.0613 0.1511 0.097 Uiso calc R 1 . . H
C14 0.4738(3) 0.13115(19) 0.14301(17) 0.0666(6) Uani d . 1 . . C
H14A 0.4711 0.1083 0.0612 0.080 Uiso calc R 1 . . H
C15 0.5769(2) 0.26686(17) 0.21077(16) 0.0531(5) Uani d . 1 . . C
C1 0.6862(2) 0.37739(17) 0.15655(15) 0.0489(4) Uani d . 1 . . C
N2 0.4948(2) 0.32413(15) -0.06348(13) 0.0577(4) Uani d . 1 . . N
C21 0.4712(3) 0.31476(19) -0.18867(17) 0.0658(5) Uani d . 1 . . C
H21A 0.3584 0.2944 -0.2470 0.079 Uiso calc R 1 . . H
C22 0.6033(3) 0.3335(2) -0.23497(18) 0.0698(6) Uani d . 1 . . C
H22A 0.5806 0.3278 -0.3224 0.084 Uiso calc R 1 . . H
C23 0.7696(3) 0.3607(2) -0.15089(18) 0.0682(6) Uani d . 1 . . C
H23A 0.8616 0.3722 -0.1799 0.082 Uiso calc R 1 . . H
C24 0.7971(3) 0.37061(18) -0.02213(17) 0.0576(5) Uani d . 1 . . C
H24A 0.9085 0.3880 0.0372 0.069 Uiso calc R 1 . . H
C25 0.6590(2) 0.35461(16) 0.01796(15) 0.0484(4) Uani d . 1 . . C
N3 0.80950(19) 0.49946(14) 0.21342(12) 0.0500(4) Uani d . 1 . . N
N4 0.84465(19) 0.54217(13) 0.33902(12) 0.0511(4) Uani d . 1 . . N
H4A 0.7931 0.4862 0.3828 0.061 Uiso calc R 1 . . H
C2 0.9646(2) 0.67696(18) 0.39298(15) 0.0501(4) Uani d . 1 . . C
O2 1.05071(18) 0.75088(13) 0.33431(11) 0.0727(4) Uani d . 1 . . O
C31 0.9784(2) 0.72869(17) 0.52141(14) 0.0462(4) Uani d . 1 . . C
C32 1.0880(3) 0.86984(18) 0.57435(16) 0.0611(5) Uani d . 1 . . C
H32A 1.1512 0.9263 0.5288 0.073 Uiso calc R 1 . . H
C33 1.1049(3) 0.92749(19) 0.69182(16) 0.0650(6) Uani d . 1 . . C
H33A 1.1790 1.0223 0.7244 0.078 Uiso calc R 1 . . H
C34 1.0138(3) 0.84741(18) 0.76295(15) 0.0556(5) Uani d . 1 . . C
C35 0.9039(3) 0.70589(18) 0.71144(15) 0.0597(5) Uani d . 1 . . C
H35A 0.8414 0.6494 0.7574 0.072 Uiso calc R 1 . . H
C36 0.8871(2) 0.64892(18) 0.59283(16) 0.0571(5) Uani d . 1 . . C
H36A 0.8124 0.5543 0.5598 0.068 Uiso calc R 1 . . H
N5 1.0333(2) 0.90457(17) 0.88126(13) 0.0776(6) Uani d . 1 . . N
H5A 1.1032 0.9917 0.9126 0.093 Uiso calc R 1 . . H
H5B 0.9758 0.8534 0.9244 0.093 Uiso calc R 1 . . H
O1 0.8545(3) 0.76604(18) 1.05729(18) 0.0799(5) Uani d . 1 . . O
H1 0.738(4) 0.728(3) 1.038(2) 0.126(11) Uiso d . 1 . . H
H2 0.899(4) 0.738(3) 1.124(3) 0.144(13) Uiso d . 1 . . H

loop_
_atom_site_aniso_label
_atom_site_aniso_U_11
_atom_site_aniso_U_22
_atom_site_aniso_U_33
_atom_site_aniso_U_12
_atom_site_aniso_U_13
_atom_site_aniso_U_23
N1 0.0835(13) 0.0663(10) 0.0572(9) -0.0013(9) 0.0348(9) -0.0001(8)
C11 0.112(2) 0.0878(16) 0.0662(13) -0.0082(15) 0.0481(14) 0.0050(12)
C12 0.0872(18) 0.0733(14) 0.0783(15) -0.0070(13) 0.0317(14) 0.0157(12)
C13 0.0945(18) 0.0521(11) 0.0692(14) 0.0049(12) 0.0171(13) 0.0112(10)
C14 0.0813(15) 0.0472(10) 0.0579(11) 0.0094(10) 0.0224(11) 0.0045(9)
C15 0.0573(12) 0.0476(9) 0.0484(10) 0.0125(9) 0.0181(9) 0.0036(8)
C1 0.0532(11) 0.0435(9) 0.0465(9) 0.0135(9) 0.0177(9) 0.0018(7)
N2 0.0586(11) 0.0576(9) 0.0501(8) 0.0157(8) 0.0167(8) 0.0029(7)
C21 0.0698(15) 0.0672(12) 0.0505(11) 0.0211(11) 0.0131(10) 0.0047(9)
C22 0.0914(18) 0.0659(12) 0.0477(11) 0.0193(12) 0.0289(12) 0.0002(9)
C23 0.0759(16) 0.0656(12) 0.0645(12) 0.0142(11) 0.0388(12) -0.0022(10)
C24 0.0553(12) 0.0557(10) 0.0550(11) 0.0112(9) 0.0207(9) -0.0032(8)
C25 0.0508(11) 0.0408(9) 0.0475(9) 0.0087(8) 0.0184(9) -0.0021(7)
N3 0.0542(10) 0.0496(8) 0.0424(7) 0.0146(7) 0.0170(7) -0.0015(6)
N4 0.0598(10) 0.0441(8) 0.0414(7) 0.0083(7) 0.0191(7) -0.0011(6)
C2 0.0512(11) 0.0477(9) 0.0469(9) 0.0109(9) 0.0194(9) -0.0002(8)
O2 0.0834(11) 0.0608(8) 0.0597(8) -0.0048(7) 0.0402(8) -0.0085(6)
C31 0.0474(11) 0.0442(9) 0.0423(9) 0.0112(8) 0.0159(8) 0.0022(7)
C32 0.0694(14) 0.0497(10) 0.0551(10) 0.0028(10) 0.0302(10) 0.0008(8)
C33 0.0778(15) 0.0487(10) 0.0546(11) 0.0010(10) 0.0290(10) -0.0065(8)
C34 0.0659(13) 0.0524(10) 0.0434(9) 0.0145(10) 0.0205(9) 0.0016(8)
C35 0.0716(14) 0.0547(10) 0.0495(10) 0.0106(10) 0.0297(10) 0.0081(8)
C36 0.0643(13) 0.0430(9) 0.0532(10) 0.0057(9) 0.0217(10) 0.0021(8)
N5 0.1009(15) 0.0698(10) 0.0504(9) 0.0089(10) 0.0354(9) -0.0076(7)
O1 0.0798(13) 0.0870(11) 0.0781(11) 0.0231(10) 0.0409(10) 0.0291(9)

loop_
_atom_type_symbol
_atom_type_description
_atom_type_scat_dispersion_real
_atom_type_scat_dispersion_imag
_atom_type_scat_source
C C 0.0033 0.0016 'International Tables Vol C Tables 4.2.6.8 and 6.1.1.4'
H H 0.0000 0.0000 'International Tables Vol C Tables 4.2.6.8 and 6.1.1.4'
N N 0.0061 0.0033 'International Tables Vol C Tables 4.2.6.8 and 6.1.1.4'
O O 0.0106 0.0060 'International Tables Vol C Tables 4.2.6.8 and 6.1.1.4'

loop_
_geom_angle_atom_site_label_1
_geom_angle_atom_site_label_2
_geom_angle_atom_site_label_3
_geom_angle
_geom_angle_publ_flag
C15 N1 C11 117.43(16) yes
N1 C11 C12 124.1(2) yes
N1 C11 H11A 118.0 no
C12 C11 H11A 118.0 no
C13 C12 C11 118.2(2) no
C13 C12 H12A 120.9 no
C11 C12 H12A 120.9 no
C12 C13 C14 119.37(19) no
C12 C13 H13A 120.3 no
C14 C13 H13A 120.3 no
C13 C14 C15 119.91(18) no
C13 C14 H14A 120.0 no
C15 C14 H14A 120.0 no
N1 C15 C14 121.02(16) no
N1 C15 C1 117.77(15) no
C14 C15 C1 121.20(15) no
N3 C1 C15 128.82(14) yes
N3 C1 C25 111.42(14) yes
C15 C1 C25 119.76(14) yes
C25 N2 C21 116.57(17) yes
N2 C21 C22 123.7(2) yes
N2 C21 H21A 118.1 no
C22 C21 H21A 118.1 no
C21 C22 C23 119.08(18) no
C21 C22 H22A 120.5 no
C23 C22 H22A 120.5 no
C22 C23 C24 118.3(2) no
C22 C23 H23A 120.9 no
C24 C23 H23A 120.9 no
C25 C24 C23 119.58(19) no
C25 C24 H24A 120.2 no
C23 C24 H24A 120.2 no
N2 C25 C24 122.71(16) no
N2 C25 C1 116.05(16) no
C24 C25 C1 121.17(17) no
C1 N3 N4 119.37(14) yes
N3 N4 C2 117.83(13) yes
N3 N4 H4A 121.1 no
C2 N4 H4A 121.1 no
O2 C2 N4 120.86(15) yes
O2 C2 C31 122.73(15) yes
N4 C2 C31 116.37(15) yes
C36 C31 C32 117.11(15) no
C36 C31 C2 125.10(14) no
C32 C31 C2 117.77(15) no
C33 C32 C31 121.50(16) no
C33 C32 H32A 119.2 no
C31 C32 H32A 119.2 no
C32 C33 C34 121.22(16) no
C32 C33 H33A 119.4 no
C34 C33 H33A 119.4 no
N5 C34 C33 121.06(16) no
N5 C34 C35 120.96(17) no
C33 C34 C35 117.98(15) no
C36 C35 C34 120.42(17) no
C36 C35 H35A 119.8 no
C34 C35 H35A 119.8 no
C35 C36 C31 121.78(15) no
C35 C36 H36A 119.1 no
C31 C36 H36A 119.1 no
C34 N5 H5A 120.0 no
C34 N5 H5B 120.0 no
H5A N5 H5B 120.0 no
H1 O1 H2 106(3) yes

loop_
_geom_bond_atom_site_label_1
_geom_bond_atom_site_label_2
_geom_bond_site_symmetry_2
_geom_bond_distance
_geom_bond_publ_flag
N1 C15 . 1.340(2) no
N1 C11 . 1.344(2) no
C11 C12 . 1.363(3) no
C11 H11A . 0.9300 no
C12 C13 . 1.354(3) no
C12 H12A . 0.9300 no
C13 C14 . 1.372(2) no
C13 H13A . 0.9300 no
C14 C15 . 1.381(2) no
C14 H14A . 0.9300 no
C15 C1 . 1.478(2) yes
C1 N3 . 1.2957(19) yes
C1 C25 . 1.492(2) yes
N2 C25 . 1.340(2) no
N2 C21 . 1.345(2) no
C21 C22 . 1.366(3) no
C21 H21A . 0.9300 no
C22 C23 . 1.368(3) no
C22 H22A . 0.9300 no
C23 C24 . 1.378(2) no
C23 H23A . 0.9300 no
C24 C25 . 1.374(2) no
C24 H24A . 0.9300 no
N3 N4 . 1.3643(16) yes
N4 C2 . 1.3675(19) yes
N4 H4A . 0.8600 no
C2 O2 . 1.2260(18) yes
C2 C31 . 1.472(2) yes
C31 C36 . 1.384(2) no
C31 C32 . 1.391(2) no
C32 C33 . 1.368(2) no
C32 H32A . 0.9300 no
C33 C34 . 1.382(2) no
C33 H33A . 0.9300 no
C34 N5 . 1.3668(19) yes
C34 C35 . 1.391(2) no
C35 C36 . 1.377(2) no
C35 H35A . 0.9300 no
C36 H36A . 0.9300 no
N5 H5A . 0.8600 no
N5 H5B . 0.8600 no
O1 H1 . 0.90(3) yes
O1 H2 . 0.83(3) yes

loop_
_geom_hbond_atom_site_label_D
_geom_hbond_atom_site_label_H
_geom_hbond_atom_site_label_A
_geom_hbond_site_symmetry_A
_geom_hbond_distance_DH
_geom_hbond_distance_HA
_geom_hbond_distance_DA
_geom_hbond_angle_DHA
N4 H4A N1 . 0.86 2.01 2.656(2) 131
N5 H5B O1 . 0.86 2.13 2.979(2) 168
C14 H14A N2 . 0.93 2.57 3.048(2) 112
N5 H5A O1 2_777 0.86 2.32 3.086(2) 149
O1 H1 N2 2_666 0.90(3) 2.03(3) 2.880(3) 158(2)
O1 H2 O2 1_556 0.83(3) 2.26(3) 3.043(2) 158(3)
O1 H2 N3 1_556 0.83(3) 2.57(3) 3.193(2) 133(3)
C23 H23A O2 2_765 0.93 2.55 3.325(2) 142

loop_
_geom_torsion_atom_site_label_1
_geom_torsion_atom_site_label_2
_geom_torsion_atom_site_label_3
_geom_torsion_atom_site_label_4
_geom_torsion
C15 N1 C11 C12 -1.0(4)
N1 C11 C12 C13 1.3(4)
C11 C12 C13 C14 -0.5(4)
C12 C13 C14 C15 -0.4(3)
C11 N1 C15 C14 0.0(3)
C11 N1 C15 C1 -178.45(19)
C13 C14 C15 N1 0.7(3)
C13 C14 C15 C1 179.12(19)
N1 C15 C1 N3 10.7(3)
C14 C15 C1 N3 -167.73(19)
N1 C15 C1 C25 -168.84(18)
C14 C15 C1 C25 12.7(3)
C25 N2 C21 C22 0.4(3)
N2 C21 C22 C23 1.3(3)
C21 C22 C23 C24 -1.1(3)
C22 C23 C24 C25 -0.7(3)
C21 N2 C25 C24 -2.4(2)
C21 N2 C25 C1 174.85(14)
C23 C24 C25 N2 2.5(3)
C23 C24 C25 C1 -174.55(15)
N3 C1 C25 N2 -126.34(17)
C15 C1 C25 N2 53.3(2)
N3 C1 C25 C24 50.9(2)
C15 C1 C25 C24 -129.45(19)
C15 C1 N3 N4 -3.7(3)
C25 C1 N3 N4 175.92(14)
C1 N3 N4 C2 -174.31(16)
N3 N4 C2 O2 -7.4(3)
N3 N4 C2 C31 170.29(15)
O2 C2 C31 C36 -178.64(18)
N4 C2 C31 C36 3.7(3)
O2 C2 C31 C32 3.1(3)
N4 C2 C31 C32 -174.54(16)
C36 C31 C32 C33 0.0(3)
C2 C31 C32 C33 178.35(18)
C31 C32 C33 C34 0.2(3)
C32 C33 C34 N5 178.85(19)
C32 C33 C34 C35 0.0(3)
N5 C34 C35 C36 -179.14(18)
C33 C34 C35 C36 -0.3(3)
C34 C35 C36 C31 0.4(3)
C32 C31 C36 C35 -0.3(3)
C2 C31 C36 C35 -178.52(18)

loop_
_cod_related_entry_id
_cod_related_entry_database
_cod_related_entry_code
1 ChemSpider 21134874
